data_2213820
loop_
_publ_author_name
'Guo, Hong-Xu'
'Li, Guo-Ping'
'Liang, Min'

_publ_section_title
;
 Poly[triaqua(\m~4~-5-sulfosalicylato)potassium(I)]
;
_journal_coeditor_code HJ3040
_journal_issue 6
_journal_name_full 'Acta Crystallographica Section E'
_journal_page_first m1558
_journal_page_last m1559
_journal_paper_doi 10.1107/S1600536807020934
_journal_volume 63
_journal_year 2007
_chemical_formula_iupac '[K (C7 H5 O6 S) (H2 O)3]'
_chemical_formula_moiety 'C7 H11 K O9 S'
_chemical_formula_sum 'C7 H11 K O9 S'
_chemical_formula_weight 310.32
_chemical_name_systematic
;
poly[triaqua(\m~4~-5-sulfosalicylato)potassium(I)]
;
_space_group_IT_number 2
_symmetry_cell_setting triclinic
_symmetry_space_group_name_Hall '-P 1'
_symmetry_space_group_name_H-M 'P -1'
_atom_sites_solution_hydrogens geom
_atom_sites_solution_primary direct
_atom_sites_solution_secondary difmap
_audit_creation_method SHELXL97
_cell_angle_alpha 87.394(2)
_cell_angle_beta 81.907(2)
_cell_angle_gamma 72.313(2)
_cell_formula_units_Z 2
_cell_length_a 7.2648(2)
_cell_length_b 7.2760(2)
_cell_length_c 11.9225(4)
_cell_measurement_temperature 223(2)
_cell_volume 594.44(3)
_computing_cell_refinement 'SMART and SAINT (Siemens, 1994)'
_computing_data_collection 'SMART (Siemens, 1996)'
_computing_data_reduction SAINT
_computing_molecular_graphics 'XPREP (Bruker, 1997)'
_computing_publication_material 'SHELXTL (Siemens, 1994)'
_computing_structure_refinement 'SHELXL97 (Sheldrick, 1997)'
_computing_structure_solution 'SHELXS97 (Sheldrick, 1997)'
_diffrn_ambient_temperature 223(2)
_diffrn_measured_fraction_theta_full 0.989
_diffrn_measured_fraction_theta_max 0.989
_diffrn_measurement_device_type 'Siemens SMART CCD area-detector'
_diffrn_measurement_method '\f and \w'
_diffrn_radiation_monochromator graphite
_diffrn_radiation_source 'fine-focus sealed tube'
_diffrn_radiation_type MoK\a
_diffrn_radiation_wavelength 0.71070
_diffrn_reflns_av_R_equivalents 0.0173
_diffrn_reflns_av_sigmaI/netI 0.0212
_diffrn_reflns_limit_h_max 8
_diffrn_reflns_limit_h_min -8
_diffrn_reflns_limit_k_max 8
_diffrn_reflns_limit_k_min -8
_diffrn_reflns_limit_l_max 14
_diffrn_reflns_limit_l_min -13
_diffrn_reflns_number 5725
_diffrn_reflns_theta_full 25.35
_diffrn_reflns_theta_max 25.35
_diffrn_reflns_theta_min 3.23
_exptl_absorpt_coefficient_mu 0.660
_exptl_absorpt_correction_T_max 0.8266
_exptl_absorpt_correction_T_min 0.6928
_exptl_absorpt_correction_type multi-scan
_exptl_absorpt_process_details '(SADABS; Sheldrick, 1996)'
_exptl_crystal_colour colourless
_exptl_crystal_density_diffrn 1.734
_exptl_crystal_density_method 'not measured'
_exptl_crystal_description block
_exptl_crystal_F_000 320
_exptl_crystal_size_max 0.60
_exptl_crystal_size_mid 0.38
_exptl_crystal_size_min 0.30
_refine_diff_density_max 0.565
_refine_diff_density_min -0.664
_refine_ls_extinction_method none
_refine_ls_goodness_of_fit_ref 1.011
_refine_ls_hydrogen_treatment mixed
_refine_ls_matrix_type full
_refine_ls_number_parameters 188
_refine_ls_number_reflns 2149
_refine_ls_number_restraints 11
_refine_ls_restrained_S_all 1.012
_refine_ls_R_factor_all 0.0378
_refine_ls_R_factor_gt 0.0348
_refine_ls_shift/su_max 0.014
_refine_ls_shift/su_mean 0.001
_refine_ls_structure_factor_coef Fsqd
_refine_ls_weighting_details 'calc w = 1/[\s^2^(Fo^2^)+(0.1120P)^2^] where P=(Fo^2^+2Fc^2^)/3'
_refine_ls_weighting_scheme calc
_refine_ls_wR_factor_gt 0.1239
_refine_ls_wR_factor_ref 0.1293
_reflns_number_gt 2002
_reflns_number_total 2149
_reflns_threshold_expression I>2\s(I)
_cod_data_source_file hj3040.cif
_cod_data_source_block I
_cod_database_code 2213820
_cod_database_fobs_code 2213820

loop_
_symmetry_equiv_pos_as_xyz
'x, y, z'
'-x, -y, -z'

loop_
_atom_site_type_symbol
_atom_site_label
_atom_site_fract_x
_atom_site_fract_y
_atom_site_fract_z
_atom_site_U_iso_or_equiv
_atom_site_adp_type
_atom_site_calc_flag
_atom_site_refinement_flags
_atom_site_occupancy
K K1 -0.21738(6) -0.07091(6) 0.89768(4) 0.0259(2) Uani d . 1
S S1 -0.00136(7) 0.35575(6) 0.84164(4) 0.0204(2) Uani d . 1
O O1 -0.2733(2) 0.2594(3) 0.41097(13) 0.0375(4) Uani d D 1
H H1B -0.178(3) 0.218(4) 0.3606(17) 0.045 Uiso d D 1
O O2 0.0876(2) 0.1545(2) 0.32035(12) 0.0336(4) Uani d . 1
O O3 0.3188(2) 0.1565(2) 0.42516(13) 0.0344(4) Uani d D 1
H H3A 0.388(3) 0.135(3) 0.3612(12) 0.041 Uiso d D 1
O O4 0.2022(2) 0.3544(2) 0.81377(12) 0.0277(4) Uani d . 1
O O5 -0.1288(2) 0.5369(2) 0.88906(12) 0.0303(4) Uani d . 1
O O6 -0.0158(2) 0.1913(2) 0.91284(12) 0.0286(4) Uani d . 1
O O7 0.2490(3) -0.2851(2) 0.86574(14) 0.0408(4) Uani d D 1
H H7B 0.244(5) -0.390(3) 0.8412(19) 0.061 Uiso d D 1
H H7A 0.201(4) -0.271(4) 0.9349(11) 0.061 Uiso d D 1
O O8 -0.5126(2) 0.2531(2) 0.96902(14) 0.0377(4) Uani d D 1
H H8A -0.519(4) 0.341(3) 1.0167(18) 0.045 Uiso d D 1
H H8B -0.613(3) 0.301(3) 0.933(2) 0.045 Uiso d D 1
O O9 -0.5442(2) -0.0411(2) 0.77160(13) 0.0309(4) Uani d D 1
H H9B -0.614(3) -0.108(3) 0.8055(16) 0.037 Uiso d D 1
H H9A -0.523(4) -0.071(3) 0.7020(9) 0.037 Uiso d D 1
C C1 -0.2767(3) 0.3642(3) 0.70429(18) 0.0281(5) Uani d . 1
H H1A -0.3683 0.4060 0.7690 0.034 Uiso calc R 1
C C2 -0.3391(3) 0.3402(3) 0.60464(18) 0.0311(5) Uani d . 1
H H2A -0.4729 0.3647 0.6013 0.037 Uiso calc R 1
C C3 -0.2040(3) 0.2791(3) 0.50731(17) 0.0264(5) Uani d . 1
C C4 -0.0053(3) 0.2436(3) 0.51325(16) 0.0222(4) Uani d . 1
C C5 0.0560(3) 0.2686(3) 0.61575(16) 0.0209(4) Uani d . 1
H H5A 0.1894 0.2453 0.6200 0.025 Uiso calc R 1
C C6 -0.0788(3) 0.3274(3) 0.71112(16) 0.0210(4) Uani d . 1
C C7 0.1370(3) 0.1813(3) 0.41096(17) 0.0240(4) Uani d . 1

loop_
_atom_site_aniso_label
_atom_site_aniso_U_11
_atom_site_aniso_U_22
_atom_site_aniso_U_33
_atom_site_aniso_U_12
_atom_site_aniso_U_13
_atom_site_aniso_U_23
K1 0.0292(3) 0.0247(3) 0.0241(3) -0.0091(2) -0.0019(2) -0.0032(2)
S1 0.0232(3) 0.0198(3) 0.0183(3) -0.0071(2) -0.0006(2) -0.0029(2)
O1 0.0273(9) 0.0596(11) 0.0249(8) -0.0089(8) -0.0084(6) -0.0059(7)
O2 0.0330(9) 0.0487(9) 0.0183(8) -0.0118(7) -0.0009(6) -0.0043(7)
O3 0.0260(9) 0.0536(10) 0.0241(8) -0.0148(8) 0.0033(6) -0.0075(7)
O4 0.0246(8) 0.0335(8) 0.0270(8) -0.0116(6) -0.0023(6) -0.0065(6)
O5 0.0364(9) 0.0249(7) 0.0257(8) -0.0039(6) -0.0005(6) -0.0083(6)
O6 0.0372(9) 0.0274(7) 0.0241(8) -0.0137(6) -0.0057(6) 0.0012(6)
O7 0.0563(11) 0.0404(9) 0.0337(9) -0.0304(8) 0.0058(8) -0.0100(7)
O8 0.0310(9) 0.0449(9) 0.0326(9) -0.0036(7) -0.0041(7) -0.0067(7)
O9 0.0297(8) 0.0392(9) 0.0249(8) -0.0140(7) 0.0028(6) -0.0047(7)
C1 0.0237(11) 0.0316(11) 0.0245(11) -0.0045(9) 0.0032(8) -0.0017(9)
C2 0.0195(10) 0.0409(12) 0.0297(11) -0.0052(9) -0.0017(8) 0.0001(9)
C3 0.0290(11) 0.0275(10) 0.0224(10) -0.0069(9) -0.0066(8) 0.0010(8)
C4 0.0245(10) 0.0212(9) 0.0190(10) -0.0054(8) 0.0008(8) -0.0008(8)
C5 0.0190(10) 0.0221(9) 0.0218(10) -0.0070(8) -0.0018(7) -0.0007(7)
C6 0.0258(10) 0.0182(9) 0.0189(10) -0.0065(8) -0.0026(8) -0.0027(7)
C7 0.0262(10) 0.0244(10) 0.0205(10) -0.0077(8) 0.0001(8) -0.0001(8)

loop_
_atom_type_symbol
_atom_type_description
_atom_type_scat_dispersion_real
_atom_type_scat_dispersion_imag
_atom_type_scat_source
C C 0.0033 0.0016 'International Tables Vol C Tables 4.2.6.8 and 6.1.1.4'
H H 0.0000 0.0000 'International Tables Vol C Tables 4.2.6.8 and 6.1.1.4'
O O 0.0106 0.0060 'International Tables Vol C Tables 4.2.6.8 and 6.1.1.4'
K K 0.2009 0.2494 'International Tables Vol C Tables 4.2.6.8 and 6.1.1.4'
S S 0.1246 0.1234 'International Tables Vol C Tables 4.2.6.8 and 6.1.1.4'

loop_
_geom_angle_atom_site_label_1
_geom_angle_atom_site_label_2
_geom_angle_atom_site_label_3
_geom_angle_site_symmetry_1
_geom_angle_site_symmetry_3
_geom_angle
_geom_angle_publ_flag
O2 K1 O5 2_556 1_545 75.99(5) yes
O2 K1 O8 2_556 . 123.24(5) yes
O5 K1 O8 1_545 . 142.02(5) yes
O2 K1 O6 2_556 . 95.58(5) ?
O5 K1 O6 1_545 . 136.33(5) yes
O8 K1 O6 . . 78.32(5) yes
O2 K1 O9 2_556 . 69.64(4) yes
O5 K1 O9 1_545 . 88.56(5) ?
O8 K1 O9 . . 71.83(5) ?
O6 K1 O9 . . 129.16(4) yes
O2 K1 O8 2_556 2_457 121.94(5) ?
O5 K1 O8 1_545 2_457 61.99(5) yes
O8 K1 O8 . 2_457 80.71(5) ?
O6 K1 O8 . 2_457 142.48(5) yes
O9 K1 O8 . 2_457 71.07(4) ?
O2 K1 O6 2_556 2_557 125.55(5) yes
O5 K1 O6 1_545 2_557 78.51(4) ?
O8 K1 O6 . 2_557 106.27(5) ?
O6 K1 O6 . 2_557 72.10(4) yes
O9 K1 O6 . 2_557 155.59(5) ?
O8 K1 O6 2_457 2_557 84.56(4) ?
O2 K1 O7 2_556 . 69.99(4) ?
O5 K1 O7 1_545 . 67.47(4) ?
O8 K1 O7 . . 146.52(5) ?
O6 K1 O7 . . 69.40(4) ?
O9 K1 O7 . . 136.88(4) ?
O8 K1 O7 2_457 . 120.54(4) ?
O6 K1 O7 2_557 . 55.87(4) ?
O2 K1 K1 2_556 2_457 134.91(4) ?
O5 K1 K1 1_545 2_457 100.32(4) ?
O8 K1 K1 . 2_457 42.11(4) ?
O6 K1 K1 . 2_457 114.26(4) ?
O9 K1 K1 . 2_457 65.32(3) ?
O8 K1 K1 2_457 2_457 38.60(3) ?
O6 K1 K1 2_557 2_457 96.46(3) ?
O7 K1 K1 . 2_457 150.75(3) ?
O2 K1 K1 2_556 2_557 115.45(4) ?
O5 K1 K1 1_545 2_557 107.73(4) ?
O8 K1 K1 . 2_557 93.33(4) ?
O6 K1 K1 . 2_557 37.47(3) ?
O9 K1 K1 . 2_557 163.58(3) ?
O8 K1 K1 2_457 2_557 114.39(4) ?
O6 K1 K1 2_557 2_557 34.62(3) ?
O7 K1 K1 . 2_557 55.33(3) ?
K1 K1 K1 2_457 2_557 108.502(17) ?
O2 K1 H7A 2_556 . 84.9(2) ?
O5 K1 H7A 1_545 . 68.1(5) ?
O8 K1 H7A . . 138.7(4) ?
O6 K1 H7A . . 68.5(5) ?
O9 K1 H7A . . 149.2(3) ?
O8 K1 H7A 2_457 . 111.5(4) ?
O6 K1 H7A 2_557 . 40.9(2) ?
O7 K1 H7A . . 15.0(2) ?
K1 K1 H7A 2_457 . 136.3(2) ?
K1 K1 H7A 2_557 . 45.4(4) ?
O5 S1 O6 . . 112.44(9) ?
O5 S1 O4 . . 113.18(9) ?
O6 S1 O4 . . 110.93(9) ?
O5 S1 C6 . . 106.78(9) ?
O6 S1 C6 . . 107.43(8) ?
O4 S1 C6 . . 105.60(8) ?
C3 O1 H1B . . 108.0(19) ?
C7 O2 K1 . 2_556 143.75(14) ?
C7 O3 H3A . . 108.3(18) ?
S1 O5 K1 . 1_565 148.50(9) ?
S1 O6 K1 . . 131.03(8) ?
S1 O6 K1 . 2_557 120.92(8) ?
K1 O6 K1 . 2_557 107.90(4) ?
K1 O7 H7B . . 97(2) ?
K1 O7 H7A . . 68(2) ?
H7B O7 H7A . . 110.3(16) ?
K1 O8 K1 . 2_457 99.29(5) ?
K1 O8 H8A . . 131.3(16) ?
K1 O8 H8A 2_457 . 98(2) ?
K1 O8 H8B . . 122.5(15) ?
K1 O8 H8B 2_457 . 81.3(19) ?
H8A O8 H8B . . 104.8(14) ?
K1 O9 H9B . . 109.1(16) ?
K1 O9 H9A . . 120.1(17) ?
H9B O9 H9A . . 107.3(14) ?
C2 C1 C6 . . 120.72(19) ?
C2 C1 H1A . . 119.6 ?
C6 C1 H1A . . 119.6 ?
C1 C2 C3 . . 120.2(2) ?
C1 C2 H2A . . 119.9 ?
C3 C2 H2A . . 119.9 ?
O1 C3 C4 . . 122.78(18) ?
O1 C3 C2 . . 117.81(18) ?
C4 C3 C2 . . 119.40(18) ?
C5 C4 C3 . . 119.68(17) ?
C5 C4 C7 . . 120.71(17) ?
C3 C4 C7 . . 119.62(17) ?
C6 C5 C4 . . 120.24(18) ?
C6 C5 H5A . . 119.9 ?
C4 C5 H5A . . 119.9 ?
C5 C6 C1 . . 119.76(18) ?
C5 C6 S1 . . 120.37(15) ?
C1 C6 S1 . . 119.87(15) ?
O2 C7 O3 . . 123.26(19) ?
O2 C7 C4 . . 122.08(18) ?
O3 C7 C4 . . 114.66(17) ?

loop_
_geom_bond_atom_site_label_1
_geom_bond_atom_site_label_2
_geom_bond_site_symmetry_2
_geom_bond_distance
_geom_bond_publ_flag
K1 O2 2_556 2.6686(15) yes
K1 O5 1_545 2.7315(14) yes
K1 O8 . 2.7345(16) yes
K1 O6 . 2.7604(15) yes
K1 O9 . 2.9338(16) yes
K1 O8 2_457 2.9394(18) yes
K1 O6 2_557 2.9556(14) yes
K1 O7 . 3.2456(19) yes
K1 K1 2_457 4.3258(9) ?
K1 K1 2_557 4.6230(9) ?
K1 H7A . 3.03(3) ?
S1 O5 . 1.4465(14) ?
S1 O6 . 1.4569(14) ?
S1 O4 . 1.4662(15) ?
S1 C6 . 1.7683(19) ?
O1 C3 . 1.347(3) ?
O1 H1B . 0.840(10) ?
O2 C7 . 1.227(3) ?
O2 K1 2_556 2.6686(15) ?
O3 C7 . 1.311(3) ?
O3 H3A . 0.845(10) ?
O5 K1 1_565 2.7315(14) ?
O6 K1 2_557 2.9556(14) ?
O7 H7B . 0.843(10) ?
O7 H7A . 0.847(10) ?
O8 K1 2_457 2.9394(18) ?
O8 H8A . 0.862(10) ?
O8 H8B . 0.870(10) ?
O9 H9B . 0.859(10) ?
O9 H9A . 0.847(9) ?
C1 C2 . 1.366(3) ?
C1 C6 . 1.394(3) ?
C1 H1A . 0.9400 ?
C2 C3 . 1.403(3) ?
C2 H2A . 0.9400 ?
C3 C4 . 1.398(3) ?
C4 C5 . 1.395(3) ?
C4 C7 . 1.474(3) ?
C5 C6 . 1.382(3) ?
C5 H5A . 0.9400 ?

loop_
_geom_hbond_atom_site_label_D
_geom_hbond_atom_site_label_H
_geom_hbond_atom_site_label_A
_geom_hbond_site_symmetry_A
_geom_hbond_distance_DH
_geom_hbond_distance_HA
_geom_hbond_distance_DA
_geom_hbond_angle_DHA
O1 H1B O2 . 0.840(10) 1.839(18) 2.586(2) 147(3)
O3 H3A O9 2_556 0.845(10) 1.838(11) 2.674(2) 170(2)
O7 H7A O6 2_557 0.847(10) 2.092(13) 2.917(2) 164(3)
O7 H7B O4 1_545 0.843(10) 2.021(12) 2.852(2) 168(2)
O8 H8A O5 2_467 0.862(10) 2.55(3) 2.926(2) 108(2)
O8 H8A O7 2_557 0.862(10) 2.50(2) 2.997(2) 117.9(18)
O8 H8B O4 1_455 0.870(10) 2.037(11) 2.879(2) 163(2)
O9 H9A O3 2_556 0.847(9) 1.945(16) 2.674(2) 144(2)
O9 H9B O7 1_455 0.859(10) 1.910(11) 2.763(2) 172(2)

loop_
_geom_torsion_atom_site_label_1
_geom_torsion_atom_site_label_2
_geom_torsion_atom_site_label_3
_geom_torsion_atom_site_label_4
_geom_torsion_site_symmetry_1
_geom_torsion_site_symmetry_4
_geom_torsion
O6 S1 O5 K1 . 1_565 159.19(15)
O4 S1 O5 K1 . 1_565 32.5(2)
C6 S1 O5 K1 . 1_565 -83.23(18)
O5 S1 O6 K1 . . 99.55(11)
O4 S1 O6 K1 . . -132.59(10)
C6 S1 O6 K1 . . -17.64(13)
O5 S1 O6 K1 . 2_557 -85.42(11)
O4 S1 O6 K1 . 2_557 42.44(11)
C6 S1 O6 K1 . 2_557 157.38(8)
O2 K1 O6 S1 2_556 . 49.90(12)
O5 K1 O6 S1 1_545 . 125.43(11)
O8 K1 O6 S1 . . -72.93(12)
O9 K1 O6 S1 . . -18.31(14)
O8 K1 O6 S1 2_457 . -130.24(10)
O6 K1 O6 S1 2_557 . 175.52(15)
O7 K1 O6 S1 . . 116.07(12)
K1 K1 O6 S1 2_457 . -95.39(11)
K1 K1 O6 S1 2_557 . 175.52(15)
O2 K1 O6 K1 2_556 2_557 -125.61(5)
O5 K1 O6 K1 1_545 2_557 -50.09(8)
O8 K1 O6 K1 . 2_557 111.55(6)
O9 K1 O6 K1 . 2_557 166.17(5)
O8 K1 O6 K1 2_457 2_557 54.24(9)
O6 K1 O6 K1 2_557 2_557 0.0
O7 K1 O6 K1 . 2_557 -59.44(5)
K1 K1 O6 K1 2_457 2_557 89.09(5)
O2 K1 O8 K1 2_556 2_457 122.25(5)
O5 K1 O8 K1 1_545 2_457 10.60(10)
O6 K1 O8 K1 . 2_457 -148.71(5)
O9 K1 O8 K1 . 2_457 73.01(5)
O8 K1 O8 K1 2_457 2_457 0.0
O6 K1 O8 K1 2_557 2_457 -81.50(5)
O7 K1 O8 K1 . 2_457 -133.31(7)
K1 K1 O8 K1 2_557 2_457 -114.18(4)
C6 C1 C2 C3 . . -0.4(3)
C1 C2 C3 O1 . . -179.40(19)
C1 C2 C3 C4 . . -0.2(3)
O1 C3 C4 C5 . . 179.45(17)
C2 C3 C4 C5 . . 0.3(3)
O1 C3 C4 C7 . . -0.2(3)
C2 C3 C4 C7 . . -179.40(19)
C3 C4 C5 C6 . . 0.2(3)
C7 C4 C5 C6 . . 179.90(17)
C4 C5 C6 C1 . . -0.8(3)
C4 C5 C6 S1 . . 179.07(13)
C2 C1 C6 C5 . . 0.9(3)
C2 C1 C6 S1 . . -178.97(16)
O5 S1 C6 C5 . . 134.71(15)
O6 S1 C6 C5 . . -104.47(16)
O4 S1 C6 C5 . . 13.98(18)
O5 S1 C6 C1 . . -45.39(18)
O6 S1 C6 C1 . . 75.43(17)
O4 S1 C6 C1 . . -166.12(15)
K1 O2 C7 O3 2_556 . -5.6(4)
K1 O2 C7 C4 2_556 . 174.65(14)
C5 C4 C7 O2 . . 178.52(18)
C3 C4 C7 O2 . . -1.8(3)
C5 C4 C7 O3 . . -1.2(3)
C3 C4 C7 O3 . . 178.45(17)
